data_7061165
loop_
_publ_author_name
'Liu, Xinxin'
'Zhang, Le'
'Zhao, SiSi'
'Guo, Biao'
'Zhao, Zhen'

_publ_section_title
;
 Water assisted high proton conductance in a pure-inorganic framework
 vanadoborate
;
_journal_issue 3
_journal_name_full 'New Journal of Chemistry'
_journal_page_first 974
_journal_page_last 980
_journal_paper_doi 10.1039/D1NJ05335C
_journal_volume 46
_journal_year 2022
_chemical_formula_sum 'B18 H56 O80 V12'
_chemical_formula_weight 2142.31
_space_group_IT_number 15
_space_group_name_Hall '-C 2yc'
_space_group_name_H-M_alt 'C 1 2/c 1'
_symmetry_cell_setting monoclinic
_symmetry_space_group_name_H-M 'C 1 2/c 1'
_atom_sites_solution_hydrogens geom
_atom_sites_solution_primary direct
_atom_sites_solution_secondary difmap
_audit_creation_method SHELXL-97
_audit_update_record
;
2021-09-02 deposited with the CCDC.	2021-12-07 downloaded from the CCDC.
;
_cell_angle_alpha 90.00
_cell_angle_beta 92.77(3)
_cell_angle_gamma 90.00
_cell_formula_units_Z 4
_cell_length_a 18.968(4)
_cell_length_b 18.443(4)
_cell_length_c 19.815(4)
_cell_measurement_reflns_used 8571
_cell_measurement_temperature 293(2)
_cell_measurement_theta_max 26.374
_cell_measurement_theta_min 2.387
_cell_volume 6924(3)
_computing_structure_refinement 'SHELXL-97 (Sheldrick, 1997)'
_computing_structure_solution 'SHELXS-97 (Sheldrick, 1990)'
_diffrn_ambient_temperature 293(2)
_diffrn_measured_fraction_theta_full 0.991
_diffrn_measured_fraction_theta_max 0.991
_diffrn_measurement_device_type 'Rigaku Saturn724 CCD'
_diffrn_measurement_method \w-2\q
_diffrn_radiation_monochromator graphite
_diffrn_radiation_source 'fine-focus sealed tube'
_diffrn_radiation_type MoK\a
_diffrn_radiation_wavelength 0.71073
_diffrn_reflns_av_R_equivalents 0.0827
_diffrn_reflns_av_sigmaI/netI 0.0710
_diffrn_reflns_limit_h_max 24
_diffrn_reflns_limit_h_min -24
_diffrn_reflns_limit_k_max 22
_diffrn_reflns_limit_k_min -23
_diffrn_reflns_limit_l_max 22
_diffrn_reflns_limit_l_min -25
_diffrn_reflns_number 31670
_diffrn_reflns_theta_full 27.41
_diffrn_reflns_theta_max 27.41
_diffrn_reflns_theta_min 3.02
_exptl_absorpt_coefficient_mu 1.684
_exptl_absorpt_correction_T_max 0.8749
_exptl_absorpt_correction_T_min 0.6874
_exptl_absorpt_correction_type multi-scan
_exptl_absorpt_process_details 'SADABS; Bruker, 2000'
_exptl_crystal_colour colorless
_exptl_crystal_density_diffrn 2.055
_exptl_crystal_density_method 'not measured'
_exptl_crystal_description block
_exptl_crystal_F_000 4248
_exptl_crystal_size_max 0.36
_exptl_crystal_size_mid 0.24
_exptl_crystal_size_min 0.21
_refine_diff_density_max 2.052
_refine_diff_density_min -1.178
_refine_diff_density_rms 0.157
_refine_ls_extinction_method none
_refine_ls_goodness_of_fit_ref 1.077
_refine_ls_hydrogen_treatment mixed
_refine_ls_matrix_type full
_refine_ls_number_parameters 559
_refine_ls_number_reflns 7821
_refine_ls_number_restraints 18
_refine_ls_restrained_S_all 1.086
_refine_ls_R_factor_all 0.0868
_refine_ls_R_factor_gt 0.0631
_refine_ls_shift/su_max 0.000
_refine_ls_shift/su_mean 0.000
_refine_ls_structure_factor_coef Fsqd
_refine_ls_weighting_details 'calc w=1/[\s^2^(Fo^2^)+(0.0860P)^2^+31.2689P] where P=(Fo^2^+2Fc^2^)/3'
_refine_ls_weighting_scheme calc
_refine_ls_wR_factor_gt 0.1602
_refine_ls_wR_factor_ref 0.1753
_reflns_number_gt 5835
_reflns_number_total 7821
_reflns_threshold_expression >2sigma(I)
_cod_data_source_file d1nj05335c2.cif
_cod_data_source_block 111
_cod_depositor_comments 'Adding full bibliography for 7061165.cif.'
_cod_original_cell_volume 6924(2)
_cod_original_sg_symbol_H-M C2/c
_cod_database_code 7061165

loop_
_symmetry_equiv_pos_as_xyz
'x, y, z'
'-x, y, -z+1/2'
'x+1/2, y+1/2, z'
'-x+1/2, y+1/2, -z+1/2'
'-x, -y, -z'
'x, -y, z-1/2'
'-x+1/2, -y+1/2, -z'
'x+1/2, -y+1/2, z-1/2'

loop_
_atom_site_label
_atom_site_type_symbol
_atom_site_fract_x
_atom_site_fract_y
_atom_site_fract_z
_atom_site_U_iso_or_equiv
_atom_site_adp_type
_atom_site_occupancy
_atom_site_symmetry_multiplicity
_atom_site_calc_flag
_atom_site_refinement_flags
_atom_site_disorder_assembly
_atom_site_disorder_group
V1 V 0.18594(5) 0.86882(4) 0.37008(4) 0.0147(2) Uani 1 1 d . . .
V2 V 0.25087(5) 0.68617(4) 0.33134(4) 0.0146(2) Uani 1 1 d . . .
V3 V 0.33677(5) 0.82425(4) 0.34601(4) 0.0147(2) Uani 1 1 d . . .
V4 V 0.08543(5) 0.70778(4) 0.41962(4) 0.0152(2) Uani 1 1 d . . .
V5 V 0.08254(5) 0.85610(4) 0.48030(4) 0.0149(2) Uani 1 1 d . . .
V6 V 0.18192(5) 0.57789(4) 0.42145(4) 0.0151(2) Uani 1 1 d . . .
O1 O 0.4291(2) 0.63526(18) 0.30430(17) 0.0200(8) Uani 1 1 d . . .
O2 O 0.33569(19) 0.50800(17) 0.44676(17) 0.0178(7) Uani 1 1 d . . .
O3 O 0.0091(2) 0.8988(2) 0.4617(2) 0.0262(9) Uani 1 1 d . . .
O4 O 0.2856(2) 1.03071(19) 0.38797(17) 0.0195(8) Uani 1 1 d . . .
O5 O 0.49356(19) 0.92093(18) 0.47718(18) 0.0202(8) Uani 1 1 d . . .
O6 O 0.22750(19) 0.53414(18) 0.50593(17) 0.0169(7) Uani 1 1 d . . .
O7 O 0.39638(19) 0.62114(17) 0.42023(16) 0.0149(7) Uani 1 1 d . . .
O8 O 0.4364(2) 0.74357(18) 0.49667(17) 0.0188(8) Uani 1 1 d . . .
O9 O 0.38269(18) 0.96521(17) 0.43617(17) 0.0156(7) Uani 1 1 d . . .
O10 O 0.1801(2) 1.04515(19) 0.44822(18) 0.0209(8) Uani 1 1 d . . .
O11 O 0.2733(2) 0.60280(19) 0.38838(18) 0.0202(8) Uani 1 1 d . . .
O12 O 0.23876(19) 0.79057(19) 0.33130(18) 0.0178(7) Uani 1 1 d D . .
O13 O 0.47106(19) 0.72154(18) 0.38429(17) 0.0161(7) Uani 1 1 d . . .
O14 O 0.1609(2) 0.66615(19) 0.36938(18) 0.0184(8) Uani 1 1 d D . .
O15 O 0.41753(18) 0.83821(17) 0.41377(17) 0.0158(7) Uani 1 1 d . . .
O16 O 0.1125(2) 0.80604(19) 0.39984(18) 0.0193(8) Uani 1 1 d D . .
O17 O 0.3639(2) 0.8536(2) 0.27375(18) 0.0229(8) Uani 1 1 d D . .
O18 O 0.1541(2) 0.9162(2) 0.30691(19) 0.0258(9) Uani 1 1 d . . .
O19 O 0.1481(2) 0.5105(2) 0.3776(2) 0.0227(8) Uani 1 1 d D . .
O20 O 0.34738(19) 0.71987(18) 0.35188(17) 0.0176(7) Uani 1 1 d . . .
O21 O 0.0122(2) 0.6895(2) 0.3770(2) 0.0279(9) Uani 1 1 d . . .
O22 O 0.1605(2) 0.91570(19) 0.45432(17) 0.0197(8) Uani 1 1 d . . .
O23 O 0.2432(2) 0.6578(2) 0.25348(18) 0.0261(9) Uani 1 1 d . . .
O24 O 0.6145(2) 0.8927(2) 0.4968(2) 0.0303(10) Uani 1 1 d D . .
O25 O 0.2835(2) 0.89984(18) 0.38842(18) 0.0197(8) Uani 1 1 d . . .
O26 O 0.53714(19) 0.80369(18) 0.45145(18) 0.0190(8) Uani 1 1 d . . .
O27 O 0.4137(2) 0.5394(2) 0.22749(19) 0.0321(10) Uani 1 1 d . . .
H27 H 0.3918 0.5013 0.2227 0.048 Uiso 1 1 calc R . .
O28 O 0.3612(2) 0.53171(18) 0.33390(18) 0.0201(8) Uani 1 1 d . . .
O29 O 0.1119(2) 0.62317(18) 0.47410(17) 0.0195(8) Uani 1 1 d . . .
O30 O 0.2072(2) 1.1308(2) 0.3681(2) 0.0324(10) Uani 1 1 d D . .
O1A O 0.2812(4) 0.9895(3) 0.2446(3) 0.0607(16) Uani 1 1 d G . .
H1AA H 0.2899 1.0098 0.2825 0.091 Uiso 1 1 d G . .
H1AB H 0.2442 1.0081 0.2257 0.091 Uiso 1 1 d G . .
O1B O 0.5368(3) 0.5426(3) 0.4051(3) 0.0544(14) Uani 1 1 d G . .
H1BA H 0.5750 0.5431 0.4293 0.082 Uiso 1 1 d G . .
H1BB H 0.5119 0.5791 0.4147 0.082 Uiso 1 1 d G . .
O1C O 0.4910(3) 1.0292(3) 0.3687(3) 0.0570(14) Uani 1 1 d G . .
H1CA H 0.5325 1.0218 0.3857 0.086 Uiso 1 1 d G . .
H1CB H 0.4858 1.0069 0.3313 0.086 Uiso 1 1 d GD . .
O1D O 0.1342(4) 0.6867(5) 0.1282(4) 0.079(2) Uani 1 1 d G . .
H1DA H 0.1513 0.6476 0.1133 0.119 Uiso 1 1 d G . .
H1DB H 0.1608 0.7220 0.1185 0.119 Uiso 1 1 d G . .
O1E O 0.5000 0.9278(5) 0.2500 0.065(2) Uani 1 2 d SG . .
H1EB H 0.5385 0.9227 0.2732 0.098 Uiso 0.50 1 d PGD . .
H1EA H 0.4687 0.9005 0.2657 0.098 Uiso 0.50 1 d PGD . .
O1F O 0.0803(4) 0.6167(5) 0.2465(3) 0.082(2) Uani 1 1 d G . .
H1FA H 0.1047 0.6316 0.2809 0.123 Uiso 1 1 d GD . .
H1FB H 0.1069 0.6116 0.2135 0.123 Uiso 1 1 d G . .
O1G O 0.2066(6) 0.8123(5) 0.1897(4) 0.112(3) Uani 1 1 d G . .
H1GA H 0.2407 0.7871 0.1761 0.168 Uiso 1 1 d G . .
H1GB H 0.1880 0.7907 0.2222 0.168 Uiso 1 1 d GD . .
B8 B 0.4650(3) 0.7759(3) 0.4361(3) 0.0177(12) Uani 1 1 d . . .
O1H O 0.4121(4) 0.7239(3) 0.1884(3) 0.0652(16) Uani 1 1 d G . .
H1HA H 0.3810 0.7555 0.1970 0.098 Uiso 1 1 d G . .
H1HB H 0.4527 0.7398 0.2008 0.098 Uiso 1 1 d G . .
B10 B 0.3418(3) 0.5653(3) 0.3986(3) 0.0174(12) Uani 1 1 d . . .
B11 B 0.1936(3) 0.9793(3) 0.4885(3) 0.0171(12) Uani 1 1 d . . .
B12 B 0.3077(3) 0.9651(3) 0.4265(3) 0.0147(11) Uani 1 1 d . . .
B13 B 0.4008(3) 0.5692(3) 0.2897(3) 0.0183(12) Uani 1 1 d . . .
B14 B 0.4115(3) 0.6753(3) 0.3656(3) 0.0165(11) Uani 1 1 d . . .
B15 B 0.2255(3) 1.0677(3) 0.4013(3) 0.0189(12) Uani 1 1 d . . .
B16 B 0.5455(3) 0.8734(3) 0.4745(3) 0.0202(12) Uani 1 1 d . . .
B17 B 0.4200(3) 0.9015(3) 0.4629(3) 0.0154(11) Uani 1 1 d . . .
O1I O 0.0915(10) 0.8870(7) 0.1448(10) 0.229(7) Uani 1 1 d GU . .
H1IA H 0.0632 0.8592 0.1644 0.344 Uiso 1 1 d G . .
H1IB H 0.0967 0.8719 0.1049 0.344 Uiso 1 1 d GD . .
O1J O 0.2505(12) 0.8758(7) 0.0688(8) 0.188(6) Uani 1 1 d G . .
H1JA H 0.2815 0.8554 0.0946 0.283 Uiso 1 1 d G . .
H1JB H 0.2108 0.8744 0.0869 0.283 Uiso 1 1 d GD . .
O1L O 0.0000 0.815(3) 0.2500 0.289(14) Uani 1 2 d SG . .
H1LA H -0.0375 0.8159 0.2248 0.433 Uiso 0.50 1 d PG . .
H1LB H 0.0196 0.7734 0.2463 0.433 Uiso 0.50 1 d PG . .
H30 H 0.227(3) 1.135(4) 0.333(2) 0.04(2) Uiso 1 1 d D . .
H24 H 0.608(5) 0.9351(19) 0.506(5) 0.08(3) Uiso 1 1 d D . .
H2B H 0.169(9) 0.704(5) 0.347(4) 0.22(8) Uiso 1 1 d D . .
H2A H 0.256(10) 0.756(8) 0.309(6) 0.29(11) Uiso 1 1 d D . .
H1 H 0.143(15) 0.780(16) 0.422(18) 0.5(2) Uiso 1 1 d D . .
H17 H 0.356(5) 0.881(5) 0.240(4) 0.13(5) Uiso 1 1 d D . .
H6 H 0.152(8) 0.503(8) 0.4198(16) 0.19(7) Uiso 1 1 d D . .

loop_
_atom_site_aniso_label
_atom_site_aniso_U_11
_atom_site_aniso_U_22
_atom_site_aniso_U_33
_atom_site_aniso_U_23
_atom_site_aniso_U_13
_atom_site_aniso_U_12
V1 0.0177(5) 0.0119(4) 0.0147(4) 0.0014(3) 0.0020(3) 0.0001(3)
V2 0.0179(5) 0.0128(4) 0.0132(4) -0.0011(3) 0.0021(3) -0.0009(3)
V3 0.0181(5) 0.0127(4) 0.0136(4) 0.0002(3) 0.0030(3) -0.0004(3)
V4 0.0169(5) 0.0135(4) 0.0152(4) -0.0012(3) 0.0009(3) -0.0010(3)
V5 0.0169(5) 0.0124(4) 0.0156(4) 0.0000(3) 0.0015(3) 0.0008(3)
V6 0.0184(5) 0.0125(4) 0.0144(4) -0.0016(3) 0.0019(3) -0.0015(3)
O1 0.030(2) 0.0146(17) 0.0163(17) -0.0005(14) 0.0064(15) -0.0011(15)
O2 0.024(2) 0.0105(15) 0.0196(18) 0.0001(14) 0.0046(15) 0.0019(14)
O3 0.023(2) 0.0241(19) 0.032(2) 0.0009(17) 0.0012(17) 0.0079(17)
O4 0.022(2) 0.0194(17) 0.0177(17) 0.0033(15) 0.0054(15) 0.0026(15)
O5 0.017(2) 0.0155(17) 0.028(2) -0.0029(15) 0.0001(16) -0.0035(14)
O6 0.0182(19) 0.0143(16) 0.0186(17) 0.0019(14) 0.0052(14) -0.0007(14)
O7 0.0182(19) 0.0120(15) 0.0150(16) -0.0008(13) 0.0039(14) -0.0011(14)
O8 0.027(2) 0.0131(16) 0.0171(17) -0.0002(14) 0.0066(15) -0.0012(15)
O9 0.0156(18) 0.0131(16) 0.0184(17) 0.0010(14) 0.0038(14) -0.0015(14)
O10 0.022(2) 0.0197(18) 0.0216(19) 0.0042(15) 0.0030(15) 0.0055(15)
O11 0.020(2) 0.0169(17) 0.0236(19) 0.0059(15) 0.0002(15) -0.0018(15)
O12 0.0159(19) 0.0157(17) 0.0219(18) -0.0013(14) 0.0011(15) -0.0002(14)
O13 0.0164(19) 0.0136(16) 0.0184(17) -0.0017(14) 0.0024(14) -0.0007(14)
O14 0.020(2) 0.0180(17) 0.0171(17) 0.0024(14) 0.0029(15) 0.0037(15)
O15 0.0160(19) 0.0119(16) 0.0194(17) -0.0030(13) 0.0005(14) 0.0019(14)
O16 0.025(2) 0.0163(17) 0.0166(17) -0.0025(14) 0.0040(15) -0.0039(15)
O17 0.032(2) 0.0189(18) 0.0185(19) 0.0055(16) 0.0090(16) -0.0010(16)
O18 0.029(2) 0.027(2) 0.0217(19) 0.0057(16) -0.0002(16) 0.0042(17)
O19 0.027(2) 0.0167(17) 0.024(2) -0.0073(16) 0.0012(16) -0.0071(16)
O20 0.0164(19) 0.0157(16) 0.0208(18) 0.0006(14) -0.0003(14) -0.0006(14)
O21 0.022(2) 0.028(2) 0.033(2) -0.0032(17) -0.0063(17) -0.0037(17)
O22 0.023(2) 0.0199(18) 0.0163(17) -0.0026(14) 0.0040(15) -0.0036(15)
O23 0.037(2) 0.026(2) 0.0154(18) -0.0030(16) 0.0016(16) -0.0015(18)
O24 0.023(2) 0.019(2) 0.048(3) -0.0093(19) -0.0071(19) -0.0015(17)
O25 0.022(2) 0.0153(16) 0.0222(18) -0.0031(14) 0.0019(15) -0.0044(15)
O26 0.019(2) 0.0146(16) 0.0233(19) -0.0014(14) -0.0001(15) -0.0003(15)
O27 0.046(3) 0.028(2) 0.024(2) -0.0125(17) 0.0170(19) -0.018(2)
O28 0.027(2) 0.0149(17) 0.0188(18) -0.0028(14) 0.0059(15) -0.0082(15)
O29 0.023(2) 0.0167(17) 0.0187(18) 0.0015(14) 0.0033(15) 0.0071(15)
O30 0.039(3) 0.026(2) 0.033(2) 0.0167(19) 0.018(2) 0.0133(19)
O1A 0.077(5) 0.056(3) 0.050(3) 0.012(3) 0.017(3) 0.015(3)
O1B 0.044(3) 0.076(4) 0.043(3) -0.005(3) 0.001(2) 0.024(3)
O1C 0.054(4) 0.052(3) 0.065(4) 0.011(3) 0.002(3) -0.009(3)
O1D 0.059(4) 0.120(6) 0.059(4) -0.013(4) 0.000(3) 0.004(4)
O1E 0.055(5) 0.053(5) 0.090(6) 0.000 0.020(5) 0.000
O1F 0.076(5) 0.127(6) 0.042(3) -0.009(4) -0.004(3) -0.029(5)
O1G 0.159(10) 0.116(7) 0.058(5) 0.014(5) -0.019(5) 0.012(6)
B8 0.021(3) 0.011(2) 0.021(3) 0.002(2) 0.005(2) 0.001(2)
O1H 0.065(4) 0.066(4) 0.066(4) 0.008(3) 0.022(3) 0.013(3)
B10 0.021(3) 0.018(3) 0.014(3) -0.004(2) 0.003(2) -0.001(2)
B11 0.024(3) 0.011(2) 0.017(3) 0.001(2) 0.003(2) -0.004(2)
B12 0.017(3) 0.013(2) 0.015(3) 0.000(2) 0.003(2) 0.001(2)
B13 0.022(3) 0.013(2) 0.021(3) -0.002(2) 0.004(2) -0.001(2)
B14 0.018(3) 0.014(3) 0.018(3) 0.001(2) 0.004(2) 0.001(2)
B15 0.024(3) 0.020(3) 0.013(3) 0.002(2) 0.000(2) -0.002(2)
B16 0.023(3) 0.016(3) 0.021(3) -0.001(2) -0.002(2) -0.006(2)
B17 0.018(3) 0.010(2) 0.019(3) -0.002(2) 0.007(2) 0.002(2)
O1I 0.242(13) 0.112(8) 0.315(14) 0.044(10) -0.177(11) -0.045(9)
O1J 0.295(18) 0.092(8) 0.187(13) 0.018(8) 0.099(13) -0.019(11)
O1L 0.24(4) 0.38(5) 0.25(4) 0.000 0.01(3) 0.000

loop_
_atom_type_symbol
_atom_type_description
_atom_type_scat_dispersion_real
_atom_type_scat_dispersion_imag
_atom_type_scat_source
B B 0.0013 0.0007 'International Tables Vol C Tables 4.2.6.8 and 6.1.1.4'
H H 0.0000 0.0000 'International Tables Vol C Tables 4.2.6.8 and 6.1.1.4'
O O 0.0106 0.0060 'International Tables Vol C Tables 4.2.6.8 and 6.1.1.4'
V V 0.3005 0.5294 'International Tables Vol C Tables 4.2.6.8 and 6.1.1.4'

loop_
_geom_angle_atom_site_label_1
_geom_angle_atom_site_label_2
_geom_angle_atom_site_label_3
_geom_angle
_geom_angle_site_symmetry_1
_geom_angle_site_symmetry_3
_geom_angle_publ_flag
O18 V1 O16 108.24(19) . . ?
O18 V1 O12 106.06(18) . . ?
O16 V1 O12 93.96(16) . . ?
O18 V1 O25 107.48(18) . . ?
O16 V1 O25 144.24(16) . . ?
O12 V1 O25 77.79(15) . . ?
O18 V1 O22 108.77(18) . . ?
O16 V1 O22 78.06(15) . . ?
O12 V1 O22 145.04(15) . . ?
O25 V1 O22 88.99(16) . . ?
O18 V1 V5 111.74(15) . . ?
O16 V1 V5 39.26(11) . . ?
O12 V1 V5 126.63(11) . . ?
O25 V1 V5 122.11(11) . . ?
O22 V1 V5 38.92(11) . . ?
O18 V1 V3 110.12(16) . . ?
O16 V1 V3 125.89(12) . . ?
O12 V1 V3 39.34(11) . . ?
O25 V1 V3 38.51(10) . . ?
O22 V1 V3 121.70(12) . . ?
V5 V1 V3 138.05(4) . . ?
O23 V2 O14 105.51(19) . . ?
O23 V2 O12 108.29(17) . . ?
O14 V2 O12 94.76(16) . . ?
O23 V2 O11 107.66(18) . . ?
O14 V2 O11 78.13(16) . . ?
O12 V2 O11 143.95(15) . . ?
O23 V2 O20 109.82(19) . . ?
O14 V2 O20 144.44(15) . . ?
O12 V2 O20 78.13(15) . . ?
O11 V2 O20 87.39(15) . . ?
O23 V2 V6 109.02(15) . . ?
O14 V2 V6 39.42(11) . . ?
O12 V2 V6 127.04(12) . . ?
O11 V2 V6 38.85(11) . . ?
O20 V2 V6 120.97(11) . . ?
O23 V2 V3 112.60(15) . . ?
O14 V2 V3 127.13(11) . . ?
O12 V2 V3 39.51(11) . . ?
O11 V2 V3 120.53(11) . . ?
O20 V2 V3 38.73(10) . . ?
V6 V2 V3 138.22(4) . . ?
O17 V3 O25 109.52(17) . . ?
O17 V3 O20 110.16(17) . . ?
O25 V3 O20 138.03(16) . . ?
O17 V3 O12 108.02(18) . . ?
O25 V3 O12 77.46(15) . . ?
O20 V3 O12 77.88(15) . . ?
O17 V3 O15 106.33(18) . . ?
O25 V3 O15 90.83(15) . . ?
O20 V3 O15 90.78(14) . . ?
O12 V3 O15 145.65(15) . . ?
O17 V3 V2 112.60(14) . . ?
O25 V3 V2 110.94(11) . . ?
O20 V3 V2 39.18(11) . . ?
O12 V3 V2 38.82(10) . . ?
O15 V3 V2 124.22(10) . . ?
O17 V3 V1 112.73(15) . . ?
O25 V3 V1 38.93(11) . . ?
O20 V3 V1 110.81(11) . . ?
O12 V3 V1 38.59(11) . . ?
O15 V3 V1 123.74(11) . . ?
V2 V3 V1 74.70(3) . . ?
O21 V4 O16 108.58(18) . . ?
O21 V4 O14 106.55(19) . . ?
O16 V4 O14 93.26(16) . . ?
O21 V4 O8 109.0(2) . 7_566 ?
O16 V4 O8 79.05(15) . 7_566 ?
O14 V4 O8 144.21(16) . 7_566 ?
O21 V4 O29 108.21(18) . . ?
O16 V4 O29 143.17(16) . . ?
O14 V4 O29 77.91(15) . . ?
O8 V4 O29 87.52(15) 7_566 . ?
O21 V4 V5 111.51(15) . . ?
O16 V4 V5 39.86(11) . . ?
O14 V4 V5 126.61(12) . . ?
O8 V4 V5 39.40(10) 7_566 . ?
O29 V4 V5 121.26(11) . . ?
O21 V4 V6 110.17(15) . . ?
O16 V4 V6 125.56(13) . . ?
O14 V4 V6 39.58(11) . . ?
O8 V4 V6 120.65(11) 7_566 . ?
O29 V4 V6 38.46(11) . . ?
V5 V4 V6 138.19(4) . . ?
O3 V5 O8 110.33(19) . 7_566 ?
O3 V5 O22 108.79(18) . . ?
O8 V5 O22 139.25(16) 7_566 . ?
O3 V5 O16 108.92(18) . . ?
O8 V5 O16 78.91(15) 7_566 . ?
O22 V5 O16 78.13(15) . . ?
O3 V5 O7 104.21(18) . 7_566 ?
O8 V5 O7 89.86(14) 7_566 7_566 ?
O22 V5 O7 91.35(15) . 7_566 ?
O16 V5 O7 146.87(16) . 7_566 ?
O3 V5 V4 112.58(14) . . ?
O8 V5 V4 39.79(10) 7_566 . ?
O22 V5 V4 112.59(11) . . ?
O16 V5 V4 39.33(11) . . ?
O7 V5 V4 124.85(10) 7_566 . ?
O3 V5 V1 112.21(15) . . ?
O8 V5 V1 112.34(11) 7_566 . ?
O22 V5 V1 39.60(10) . . ?
O16 V5 V1 38.65(11) . . ?
O7 V5 V1 125.54(11) 7_566 . ?
V4 V5 V1 75.79(3) . . ?
O19 V6 O29 110.93(19) . . ?
O19 V6 O11 109.61(19) . . ?
O29 V6 O11 137.25(16) . . ?
O19 V6 O14 106.79(18) . . ?
O29 V6 O14 78.24(15) . . ?
O11 V6 O14 77.70(15) . . ?
O19 V6 O6 106.19(17) . . ?
O29 V6 O6 90.17(15) . . ?
O11 V6 O6 91.21(15) . . ?
O14 V6 O6 147.02(15) . . ?
O19 V6 V4 112.16(15) . . ?
O29 V6 V4 39.19(10) . . ?
O11 V6 V4 111.10(11) . . ?
O14 V6 V4 39.18(11) . . ?
O6 V6 V4 124.34(11) . . ?
O19 V6 V2 111.09(15) . . ?
O29 V6 V2 111.38(11) . . ?
O11 V6 V2 39.00(10) . . ?
O14 V6 V2 38.84(11) . . ?
O6 V6 V2 125.13(11) . . ?
V4 V6 V2 75.36(4) . . ?
B13 O1 B14 121.6(4) . . ?
B10 O2 B11 121.3(4) . 7_566 ?
B15 O4 B12 121.8(4) . . ?
B16 O5 B17 122.6(4) . . ?
B11 O6 B12 114.3(4) 7_566 7_566 ?
B11 O6 V6 120.5(3) 7_566 . ?
B12 O6 V6 122.5(3) 7_566 . ?
B10 O7 B14 113.5(4) . . ?
B10 O7 V5 121.1(3) . 7_566 ?
B14 O7 V5 121.5(3) . 7_566 ?
B8 O8 V5 131.3(3) . 7_566 ?
B8 O8 V4 127.7(3) . 7_566 ?
V5 O8 V4 100.81(16) 7_566 7_566 ?
B12 O9 B17 120.7(4) . . ?
B15 O10 B11 121.6(4) . . ?
B10 O11 V6 129.7(3) . . ?
B10 O11 V2 128.0(3) . . ?
V6 O11 V2 102.15(17) . . ?
V1 O12 V2 143.4(2) . . ?
V1 O12 V3 102.07(16) . . ?
V2 O12 V3 101.67(17) . . ?
B8 O13 B14 120.2(4) . . ?
V2 O14 V4 144.2(2) . . ?
V2 O14 V6 101.74(17) . . ?
V4 O14 V6 101.23(17) . . ?
B8 O15 B17 113.4(4) . . ?
B8 O15 V3 121.6(3) . . ?
B17 O15 V3 121.8(3) . . ?
V1 O16 V4 146.2(2) . . ?
V1 O16 V5 102.09(16) . . ?
V4 O16 V5 100.80(17) . . ?
B14 O20 V3 130.0(3) . . ?
B14 O20 V2 127.8(3) . . ?
V3 O20 V2 102.10(16) . . ?
B11 O22 V5 130.0(3) . . ?
B11 O22 V1 128.6(3) . . ?
V5 O22 V1 101.47(16) . . ?
B12 O25 V3 130.6(3) . . ?
B12 O25 V1 126.8(3) . . ?
V3 O25 V1 102.57(16) . . ?
B16 O26 B8 119.0(4) . . ?
B13 O28 B10 120.5(4) . . ?
B17 O29 V6 130.1(3) 7_566 . ?
B17 O29 V4 127.4(3) 7_566 . ?
V6 O29 V4 102.35(17) . . ?
O13 B8 O8 110.2(4) . . ?
O13 B8 O26 106.4(4) . . ?
O8 B8 O26 110.4(4) . . ?
O13 B8 O15 112.7(4) . . ?
O8 B8 O15 108.0(4) . . ?
O26 B8 O15 109.2(4) . . ?
O2 B10 O11 109.7(4) . . ?
O2 B10 O28 107.4(4) . . ?
O11 B10 O28 109.3(4) . . ?
O2 B10 O7 113.0(4) . . ?
O11 B10 O7 107.9(4) . . ?
O28 B10 O7 109.6(4) . . ?
O2 B11 O10 106.5(4) 7_566 . ?
O2 B11 O22 111.3(4) 7_566 . ?
O10 B11 O22 110.3(4) . . ?
O2 B11 O6 112.6(4) 7_566 7_566 ?
O10 B11 O6 108.7(4) . 7_566 ?
O22 B11 O6 107.4(4) . 7_566 ?
O9 B12 O4 108.9(4) . . ?
O9 B12 O25 110.6(4) . . ?
O4 B12 O25 109.2(4) . . ?
O9 B12 O6 111.0(4) . 7_566 ?
O4 B12 O6 108.7(4) . 7_566 ?
O25 B12 O6 108.4(4) . 7_566 ?
O1 B13 O28 122.8(5) . . ?
O1 B13 O27 117.5(5) . . ?
O28 B13 O27 119.7(5) . . ?
O13 B14 O1 107.5(4) . . ?
O13 B14 O20 110.1(4) . . ?
O1 B14 O20 110.0(4) . . ?
O13 B14 O7 112.3(4) . . ?
O1 B14 O7 108.5(4) . . ?
O20 B14 O7 108.4(4) . . ?
O10 B15 O4 122.7(5) . . ?
O10 B15 O30 115.6(5) . . ?
O4 B15 O30 121.7(5) . . ?
O5 B16 O26 124.1(5) . . ?
O5 B16 O24 120.2(5) . . ?
O26 B16 O24 115.7(5) . . ?
O5 B17 O9 108.5(4) . . ?
O5 B17 O29 109.8(4) . 7_566 ?
O9 B17 O29 110.1(4) . 7_566 ?
O5 B17 O15 108.2(4) . . ?
O9 B17 O15 112.8(4) . . ?
O29 B17 O15 107.6(4) 7_566 . ?

loop_
_geom_bond_atom_site_label_1
_geom_bond_atom_site_label_2
_geom_bond_distance
_geom_bond_site_symmetry_2
_geom_bond_publ_flag
V1 O18 1.620(4) . ?
V1 O16 1.925(4) . ?
V1 O12 1.937(4) . ?
V1 O25 1.955(4) . ?
V1 O22 1.961(4) . ?
V1 V5 3.0142(15) . ?
V1 V3 3.0364(14) . ?
V2 O23 1.629(4) . ?
V2 O14 1.934(4) . ?
V2 O12 1.939(4) . ?
V2 O11 1.943(3) . ?
V2 O20 1.957(4) . ?
V2 V6 3.0186(13) . ?
V2 V3 3.0296(12) . ?
V3 O17 1.637(4) . ?
V3 O25 1.937(4) . ?
V3 O20 1.938(3) . ?
V3 O12 1.968(4) . ?
V3 O15 2.004(4) . ?
V4 O21 1.626(4) . ?
V4 O16 1.929(4) . ?
V4 O14 1.941(4) . ?
V4 O8 1.948(4) 7_566 ?
V4 O29 1.949(3) . ?
V4 V5 2.9896(12) . ?
V4 V6 3.0138(13) . ?
V5 O3 1.626(4) . ?
V5 O8 1.932(3) 7_566 ?
V5 O22 1.932(4) . ?
V5 O16 1.951(4) . ?
V5 O7 2.036(3) 7_566 ?
V6 O19 1.630(4) . ?
V6 O29 1.919(4) . ?
V6 O11 1.937(4) . ?
V6 O14 1.958(4) . ?
V6 O6 2.015(4) . ?
O1 B13 1.356(7) . ?
O1 B14 1.474(7) . ?
O2 B10 1.433(7) . ?
O2 B11 1.441(7) 7_566 ?
O4 B15 1.366(7) . ?
O4 B12 1.480(6) . ?
O5 B16 1.322(7) . ?
O5 B17 1.455(7) . ?
O6 B11 1.515(7) 7_566 ?
O6 B12 1.525(6) 7_566 ?
O7 B10 1.507(7) . ?
O7 B14 1.511(6) . ?
O7 V5 2.036(3) 7_566 ?
O8 B8 1.467(7) . ?
O8 V5 1.932(3) 7_566 ?
O8 V4 1.948(4) 7_566 ?
O9 B12 1.426(7) . ?
O9 B17 1.457(6) . ?
O10 B15 1.363(7) . ?
O10 B11 1.470(6) . ?
O11 B10 1.478(7) . ?
O13 B8 1.444(7) . ?
O13 B14 1.449(7) . ?
O15 B8 1.514(6) . ?
O15 B17 1.520(6) . ?
O20 B14 1.483(7) . ?
O22 B11 1.479(6) . ?
O24 B16 1.405(7) . ?
O25 B12 1.482(6) . ?
O26 B16 1.371(7) . ?
O26 B8 1.478(7) . ?
O27 B13 1.383(7) . ?
O28 B13 1.369(7) . ?
O28 B10 1.485(7) . ?
O29 B17 1.484(7) 7_566 ?
O30 B15 1.373(7) . ?
B11 O2 1.441(7) 7_566 ?
B11 O6 1.515(7) 7_566 ?
B12 O6 1.525(6) 7_566 ?
B17 O29 1.484(7) 7_566 ?
